data_7039596
loop_
_publ_author_name
'Kljun, Jakob'
'Anko, Maja'
'Traven, Katja'
'Sinreih, Ma\<sa'
'Pavli\<c, Renata'
'Per\<si\<c, \<Spela'
'Ude, \<Ziga'
'Codina, Elisa Esteve'
'Stojan, Jure'
'Lani\<snik Ri\<zner, Tea'
'Turel, Iztok'

_publ_section_title
;
 Pyrithione-based ruthenium complexes as inhibitors of aldo-keto reductase
 1C enzymes and anticancer agents.
;
_journal_issue 29
_journal_name_full 'Dalton transactions (Cambridge, England : 2003)'
_journal_page_first 11791
_journal_page_last 11800
_journal_paper_doi 10.1039/c6dt00668j
_journal_volume 45
_journal_year 2016
_chemical_formula_moiety 'C15 H18 Cl N O Ru S'
_chemical_formula_sum 'C15 H18 Cl N O Ru S'
_chemical_formula_weight 396.88
_space_group_crystal_system triclinic
_space_group_IT_number 2
_space_group_name_Hall '-P 1'
_space_group_name_H-M_alt 'P -1'
_symmetry_space_group_name_Hall '-P 1'
_symmetry_space_group_name_H-M 'P -1'
_atom_sites_solution_hydrogens geom
_audit_creation_method SHELXL-2014/7
_audit_update_record
;
2015-12-27 deposited with the CCDC.
2016-06-20 downloaded from the CCDC.
;
_cell_angle_alpha 73.950(3)
_cell_angle_beta 73.345(3)
_cell_angle_gamma 89.785(3)
_cell_formula_units_Z 2
_cell_length_a 8.2322(3)
_cell_length_b 8.5818(3)
_cell_length_c 12.0070(4)
_cell_measurement_reflns_used 18369
_cell_measurement_temperature 150(2)
_cell_measurement_theta_max 27.9600
_cell_measurement_theta_min 3.3000
_cell_volume 778.37(5)
_computing_cell_refinement
;
CrysAlisPro, Agilent Technologies,
Version 1.171.36.28 (release 01-02-2013 CrysAlis171 .NET)
(compiled Feb  1 2013,16:14:44)
;
_computing_data_collection
;
CrysAlisPro, Agilent Technologies,
Version 1.171.36.28 (release 01-02-2013 CrysAlis171 .NET)
(compiled Feb  1 2013,16:14:44)
;
_computing_data_reduction
;
CrysAlisPro, Agilent Technologies,
Version 1.171.36.28 (release 01-02-2013 CrysAlis171 .NET)
(compiled Feb  1 2013,16:14:44)
;
_computing_structure_refinement 'SHELXL-2014/7 (Sheldrick, 2014)'
_computing_structure_solution 'SIR92 (Altomare et al., 1993)'
_diffrn_ambient_temperature 150(2)
_diffrn_measured_fraction_theta_full 0.998
_diffrn_measured_fraction_theta_max 0.998
_diffrn_measurement_device_type 'SuperNova, Dual, Mo at zero, Atlas'
_diffrn_measurement_method '\w scans'
_diffrn_radiation_monochromator mirror
_diffrn_radiation_source 'SuperNova (Mo) X-ray Source'
_diffrn_radiation_type 'Mo K\a'
_diffrn_radiation_wavelength 0.71073
_diffrn_reflns_av_R_equivalents 0.0386
_diffrn_reflns_av_unetI/netI 0.0394
_diffrn_reflns_Laue_measured_fraction_full 0.998
_diffrn_reflns_Laue_measured_fraction_max 0.998
_diffrn_reflns_limit_h_max 10
_diffrn_reflns_limit_h_min -10
_diffrn_reflns_limit_k_max 11
_diffrn_reflns_limit_k_min -11
_diffrn_reflns_limit_l_max 15
_diffrn_reflns_limit_l_min -15
_diffrn_reflns_number 12463
_diffrn_reflns_point_group_measured_fraction_full 0.998
_diffrn_reflns_point_group_measured_fraction_max 0.998
_diffrn_reflns_theta_full 25.242
_diffrn_reflns_theta_max 27.482
_diffrn_reflns_theta_min 3.436
_exptl_absorpt_coefficient_mu 1.307
_exptl_absorpt_correction_T_max 1.00000
_exptl_absorpt_correction_T_min 0.64459
_exptl_absorpt_correction_type multi-scan
_exptl_absorpt_process_details
;
CrysAlisPro, Agilent Technologies,
Version 1.171.36.28 (release 01-02-2013 CrysAlis171 .NET)
(compiled Feb  1 2013,16:14:44)
Empirical absorption correction using spherical harmonics,
 implemented in SCALE3 ABSPACK scaling algorithm.
;
_exptl_crystal_colour yellow
_exptl_crystal_density_diffrn 1.693
_exptl_crystal_description prism
_exptl_crystal_F_000 400
_exptl_crystal_size_max 0.020
_exptl_crystal_size_mid 0.010
_exptl_crystal_size_min 0.010
_refine_diff_density_max 0.701
_refine_diff_density_min -0.580
_refine_diff_density_rms 0.096
_refine_ls_extinction_method none
_refine_ls_goodness_of_fit_ref 1.027
_refine_ls_hydrogen_treatment constr
_refine_ls_matrix_type full
_refine_ls_number_parameters 184
_refine_ls_number_reflns 3561
_refine_ls_number_restraints 0
_refine_ls_restrained_S_all 1.027
_refine_ls_R_factor_all 0.0380
_refine_ls_R_factor_gt 0.0304
_refine_ls_shift/su_max 0.000
_refine_ls_shift/su_mean 0.000
_refine_ls_structure_factor_coef Fsqd
_refine_ls_weighting_details 'w=1/[\s^2^(Fo^2^)+(0.0281P)^2^+0.5781P] where P=(Fo^2^+2Fc^2^)/3'
_refine_ls_weighting_scheme calc
_refine_ls_wR_factor_gt 0.0641
_refine_ls_wR_factor_ref 0.0676
_reflns_Friedel_coverage 0.000
_reflns_number_gt 3127
_reflns_number_total 3561
_reflns_threshold_expression 'I > 2\s(I)'
_cod_data_source_file c6dt00668j2.cif
_cod_data_source_block moa227
_cod_depositor_comments 'Adding full bibliography for 7039593--7039596.cif.'
_cod_database_code 7039596
_shelx_shelxl_version_number 2014/7
_shelx_space_group_comment
;
The symmetry employed for this shelxl refinement is uniquely defined
by the following loop, which should always be used as a source of
symmetry information in preference to the above space-group names.
They are only intended as comments.
;
_shelx_estimated_absorpt_t_min 0.974
_shelx_estimated_absorpt_t_max 0.987

loop_
_space_group_symop_operation_xyz
'x, y, z'
'-x, -y, -z'

loop_
_atom_site_label
_atom_site_type_symbol
_atom_site_fract_x
_atom_site_fract_y
_atom_site_fract_z
_atom_site_U_iso_or_equiv
_atom_site_adp_type
_atom_site_occupancy
_atom_site_site_symmetry_order
_atom_site_calc_flag
_atom_site_refinement_flags_posn
_atom_site_refinement_flags_adp
Ru1 Ru 0.74596(3) 0.09509(3) 0.70822(2) 0.01962(8) Uani 1 1 d . .
Cl1 Cl 0.43674(8) 0.10463(8) 0.77592(6) 0.02505(15) Uani 1 1 d . .
S2 S 0.76188(9) 0.37249(9) 0.60131(7) 0.02782(16) Uani 1 1 d . .
N1 N 0.6782(3) 0.1987(3) 0.47084(19) 0.0208(5) Uani 1 1 d . .
O1 O 0.7057(2) 0.0631(2) 0.55231(16) 0.0237(4) Uani 1 1 d . .
C3 C 0.6725(3) 0.4820(4) 0.3908(3) 0.0297(6) Uani 1 1 d . .
H3 H 0.6839 0.5896 0.3962 0.036 Uiso 1 1 calc R U
C6 C 0.6347(3) 0.1727(4) 0.3759(3) 0.0281(6) Uani 1 1 d . .
H6 H 0.6202 0.0647 0.3721 0.034 Uiso 1 1 calc R U
C2 C 0.6996(3) 0.3499(3) 0.4820(2) 0.0219(5) Uani 1 1 d . .
C10 C 0.8726(3) -0.1353(3) 0.7353(3) 0.0272(6) Uani 1 1 d . .
C17 C 0.8732(4) 0.2779(4) 0.8850(3) 0.0339(7) Uani 1 1 d . .
H17 H 0.9300 0.3735 0.8146 0.041 Uiso 1 1 calc R U
C14 C 0.7491(3) -0.0028(3) 0.8946(3) 0.0256(6) Uani 1 1 d . .
H14 H 0.6637 -0.0048 0.9676 0.031 Uiso 1 1 calc R U
C12 C 0.9946(3) 0.1305(4) 0.7267(3) 0.0279(6) Uani 1 1 d . .
H12 H 1.0791 0.2189 0.6863 0.033 Uiso 1 1 calc R U
C5 C 0.6117(4) 0.2999(4) 0.2868(3) 0.0368(7) Uani 1 1 d . .
H5 H 0.5834 0.2813 0.2199 0.044 Uiso 1 1 calc R U
C15 C 0.7516(3) -0.1361(3) 0.8452(3) 0.0260(6) Uani 1 1 d . .
H15 H 0.6703 -0.2269 0.8871 0.031 Uiso 1 1 calc R U
C13 C 0.8710(4) 0.1324(4) 0.8371(3) 0.0272(6) Uani 1 1 d . .
C19 C 0.9811(5) 0.2466(5) 0.9724(3) 0.0483(9) Uani 1 1 d . .
H19A H 0.9268 0.1548 1.0435 0.072 Uiso 1 1 calc R U
H19B H 0.9908 0.3439 0.9984 0.072 Uiso 1 1 calc R U
H19C H 1.0947 0.2210 0.9314 0.072 Uiso 1 1 calc R U
C4 C 0.6297(4) 0.4575(4) 0.2940(3) 0.0368(7) Uani 1 1 d . .
H4 H 0.6127 0.5474 0.2326 0.044 Uiso 1 1 calc R U
C16 C 0.8693(4) -0.2680(4) 0.6769(3) 0.0406(8) Uani 1 1 d . .
H16A H 0.9605 -0.3386 0.6886 0.061 Uiso 1 1 calc R U
H16B H 0.8861 -0.2200 0.5899 0.061 Uiso 1 1 calc R U
H16C H 0.7592 -0.3322 0.7140 0.061 Uiso 1 1 calc R U
C11 C 0.9947(3) 0.0018(4) 0.6762(3) 0.0284(6) Uani 1 1 d . .
H11 H 1.0773 0.0058 0.6014 0.034 Uiso 1 1 calc R U
C18 C 0.6964(4) 0.3210(4) 0.9443(3) 0.0431(8) Uani 1 1 d . .
H18A H 0.6294 0.3375 0.8870 0.065 Uiso 1 1 calc R U
H18B H 0.7055 0.4210 0.9671 0.065 Uiso 1 1 calc R U
H18C H 0.6402 0.2321 1.0170 0.065 Uiso 1 1 calc R U

loop_
_atom_site_aniso_label
_atom_site_aniso_U_11
_atom_site_aniso_U_22
_atom_site_aniso_U_33
_atom_site_aniso_U_23
_atom_site_aniso_U_13
_atom_site_aniso_U_12
Ru1 0.01913(12) 0.02346(13) 0.01769(12) -0.00879(8) -0.00493(8) 0.00516(8)
Cl1 0.0196(3) 0.0332(4) 0.0241(3) -0.0120(3) -0.0055(3) 0.0060(3)
S2 0.0326(4) 0.0248(4) 0.0304(4) -0.0117(3) -0.0123(3) 0.0032(3)
N1 0.0189(10) 0.0244(12) 0.0181(11) -0.0072(9) -0.0030(9) 0.0038(9)
O1 0.0287(10) 0.0246(10) 0.0183(10) -0.0065(8) -0.0074(8) 0.0097(8)
C3 0.0248(14) 0.0250(15) 0.0323(17) -0.0039(12) -0.0018(12) 0.0050(11)
C6 0.0240(14) 0.0401(17) 0.0265(15) -0.0175(13) -0.0095(12) 0.0073(12)
C2 0.0173(12) 0.0249(14) 0.0215(14) -0.0086(11) -0.0005(10) 0.0010(10)
C10 0.0264(14) 0.0290(15) 0.0291(16) -0.0109(12) -0.0105(12) 0.0128(12)
C17 0.0389(17) 0.0377(18) 0.0351(18) -0.0179(14) -0.0194(14) 0.0095(14)
C14 0.0257(14) 0.0326(16) 0.0197(14) -0.0071(11) -0.0092(11) 0.0089(12)
C12 0.0181(13) 0.0329(16) 0.0334(17) -0.0091(13) -0.0091(12) 0.0033(11)
C5 0.0323(16) 0.053(2) 0.0300(17) -0.0158(15) -0.0135(14) 0.0135(15)
C15 0.0257(14) 0.0258(14) 0.0241(15) -0.0015(11) -0.0089(12) 0.0073(11)
C13 0.0277(14) 0.0340(16) 0.0283(15) -0.0131(12) -0.0171(12) 0.0100(12)
C19 0.057(2) 0.052(2) 0.059(2) -0.0314(19) -0.038(2) 0.0148(18)
C4 0.0338(16) 0.0434(19) 0.0258(16) -0.0008(14) -0.0061(13) 0.0092(14)
C16 0.050(2) 0.0337(17) 0.044(2) -0.0204(15) -0.0142(16) 0.0153(15)
C11 0.0205(13) 0.0368(17) 0.0267(16) -0.0099(12) -0.0047(12) 0.0123(12)
C18 0.050(2) 0.051(2) 0.042(2) -0.0286(17) -0.0204(17) 0.0210(17)

loop_
_atom_type_symbol
_atom_type_description
_atom_type_scat_dispersion_real
_atom_type_scat_dispersion_imag
_atom_type_scat_source
C C 0.0033 0.0016 'International Tables Vol C Tables 4.2.6.8 and 6.1.1.4'
H H 0.0000 0.0000 'International Tables Vol C Tables 4.2.6.8 and 6.1.1.4'
N N 0.0061 0.0033 'International Tables Vol C Tables 4.2.6.8 and 6.1.1.4'
O O 0.0106 0.0060 'International Tables Vol C Tables 4.2.6.8 and 6.1.1.4'
S S 0.1246 0.1234 'International Tables Vol C Tables 4.2.6.8 and 6.1.1.4'
Cl Cl 0.1484 0.1585 'International Tables Vol C Tables 4.2.6.8 and 6.1.1.4'
Ru Ru -1.2594 0.8363 'International Tables Vol C Tables 4.2.6.8 and 6.1.1.4'

loop_
_geom_angle_atom_site_label_1
_geom_angle_atom_site_label_2
_geom_angle_atom_site_label_3
_geom_angle
O1 Ru1 C12 123.49(9)
O1 Ru1 C11 94.56(9)
C12 Ru1 C11 37.80(11)
O1 Ru1 C14 150.44(9)
C12 Ru1 C14 68.15(11)
C11 Ru1 C14 80.66(11)
O1 Ru1 C13 161.92(9)
C12 Ru1 C13 38.43(11)
C11 Ru1 C13 69.21(11)
C14 Ru1 C13 37.96(11)
O1 Ru1 C15 113.40(9)
C12 Ru1 C15 79.99(11)
C11 Ru1 C15 67.35(11)
C14 Ru1 C15 37.95(10)
C13 Ru1 C15 68.65(11)
O1 Ru1 C10 90.03(9)
C12 Ru1 C10 68.43(11)
C11 Ru1 C10 37.97(11)
C14 Ru1 C10 68.23(10)
C13 Ru1 C10 81.92(10)
C15 Ru1 C10 36.99(10)
O1 Ru1 S2 82.74(5)
C12 Ru1 S2 89.79(8)
C11 Ru1 S2 111.41(8)
C14 Ru1 S2 126.27(8)
C13 Ru1 S2 95.53(8)
C15 Ru1 S2 163.78(8)
C10 Ru1 S2 148.04(8)
O1 Ru1 Cl1 84.53(5)
C12 Ru1 Cl1 151.21(8)
C11 Ru1 Cl1 161.01(8)
C14 Ru1 Cl1 90.78(7)
C13 Ru1 Cl1 113.43(8)
C15 Ru1 Cl1 95.55(7)
C10 Ru1 Cl1 123.05(8)
S2 Ru1 Cl1 87.34(2)
C2 S2 Ru1 98.08(9)
C6 N1 C2 122.6(2)
C6 N1 O1 115.6(2)
C2 N1 O1 121.7(2)
N1 O1 Ru1 116.63(14)
C4 C3 C2 120.9(3)
C5 C6 N1 120.5(3)
N1 C2 C3 117.0(2)
N1 C2 S2 119.7(2)
C3 C2 S2 123.3(2)
C15 C10 C11 117.9(3)
C15 C10 C16 121.8(3)
C11 C10 C16 120.2(3)
C15 C10 Ru1 71.14(15)
C11 C10 Ru1 68.98(15)
C16 C10 Ru1 128.3(2)
C13 C17 C18 113.2(3)
C13 C17 C19 109.1(2)
C18 C17 C19 111.3(3)
C13 C14 C15 121.4(3)
C13 C14 Ru1 71.38(15)
C15 C14 Ru1 72.56(16)
C11 C12 C13 121.8(3)
C11 C12 Ru1 71.61(15)
C13 C12 Ru1 71.78(15)
C6 C5 C4 119.6(3)
C10 C15 C14 121.0(3)
C10 C15 Ru1 71.87(16)
C14 C15 Ru1 69.49(15)
C14 C13 C12 117.0(3)
C14 C13 C17 123.5(3)
C12 C13 C17 119.4(3)
C14 C13 Ru1 70.67(15)
C12 C13 Ru1 69.79(15)
C17 C13 Ru1 129.00(19)
C3 C4 C5 119.4(3)
C12 C11 C10 120.9(3)
C12 C11 Ru1 70.59(15)
C10 C11 Ru1 73.05(15)

loop_
_geom_bond_atom_site_label_1
_geom_bond_atom_site_label_2
_geom_bond_distance
Ru1 O1 2.0808(18)
Ru1 C12 2.152(3)
Ru1 C11 2.165(3)
Ru1 C14 2.169(3)
Ru1 C13 2.179(3)
Ru1 C15 2.210(3)
Ru1 C10 2.219(3)
Ru1 S2 2.3555(7)
Ru1 Cl1 2.4487(6)
S2 C2 1.711(3)
N1 C6 1.361(3)
N1 C2 1.358(3)
N1 O1 1.363(3)
C3 C4 1.374(4)
C3 C2 1.410(4)
C6 C5 1.357(4)
C10 C15 1.405(4)
C10 C11 1.427(4)
C10 C16 1.498(4)
C17 C13 1.515(4)
C17 C18 1.519(4)
C17 C19 1.530(4)
C14 C13 1.414(4)
C14 C15 1.424(4)
C12 C11 1.399(4)
C12 C13 1.425(4)
C5 C4 1.391(5)
